data_4324071
loop_
_publ_author_name
'Claire J. Carmalt'
'William Clegg'
'Mark R. J. Elsegood'
'R. John Errington'
'Joanne Havelock'
'Philip Lightfoot'
'Nicholas C. Norman'
'Andrew J. Scott'

_publ_section_title
;
 Tetrahydrofuran Adducts of Bismuth Trichloride and Bismuth Tribromide
;
_journal_name_full 'Inorganic Chemistry'
_journal_page_first 3709
_journal_page_last 3712
_journal_paper_doi 10.1021/ic951635f
_journal_volume 35
_journal_year 1996
_chemical_formula_sum 'C12 H24 Bi Br3 O3'
_chemical_formula_weight 665.02
_chemical_name_systematic
;
 ?
;
_space_group_IT_number 14
_symmetry_cell_setting monoclinic
_symmetry_space_group_name_Hall '-P 2yn'
_symmetry_space_group_name_H-M 'P 1 21/n 1'
_atom_sites_solution_hydrogens geom
_atom_sites_solution_primary direct
_atom_sites_solution_secondary difmap
_audit_creation_method SHELXL
_cell_angle_alpha 90.00
_cell_angle_beta 104.096(2)
_cell_angle_gamma 90.00
_cell_formula_units_Z 4
_cell_length_a 8.6078(11)
_cell_length_b 14.459(2)
_cell_length_c 15.936(2)
_cell_measurement_reflns_used 5301
_cell_measurement_temperature 160(2)
_cell_measurement_theta_max 25.37
_cell_measurement_theta_min 2.44
_cell_volume 1923.7(4)
_computing_cell_refinement 'local programs'
_computing_data_collection 'Siemens SMART'
_computing_data_reduction 'Siemens SAINT'
_computing_molecular_graphics 'Siemens SHELXTL'
_computing_publication_material 'SHELXTL and local programs'
_computing_structure_refinement 'Siemens SHELXTL'
_computing_structure_solution 'Siemens SHELXTL'
_diffrn_ambient_temperature 160(2)
_diffrn_measurement_device 'Siemens SMART CCD diffractometer'
_diffrn_measurement_method '\w rotation with narrow frames'
_diffrn_radiation_monochromator graphite
_diffrn_radiation_source 'fine-focus sealed tube'
_diffrn_radiation_type MoK\a
_diffrn_radiation_wavelength 0.71073
_diffrn_reflns_av_R_equivalents 0.0508
_diffrn_reflns_av_sigmaI/netI 0.0409
_diffrn_reflns_limit_h_max 10
_diffrn_reflns_limit_h_min -10
_diffrn_reflns_limit_k_max 16
_diffrn_reflns_limit_k_min -12
_diffrn_reflns_limit_l_max 18
_diffrn_reflns_limit_l_min -18
_diffrn_reflns_number 8053
_diffrn_reflns_theta_max 25.34
_diffrn_reflns_theta_min 1.93
_diffrn_standards_number 0
_exptl_absorpt_coefficient_mu 15.397
_exptl_absorpt_correction_T_max 0.660
_exptl_absorpt_correction_T_min 0.189
_exptl_absorpt_correction_type empirical
_exptl_crystal_colour Colourless
_exptl_crystal_density_diffrn 2.296
_exptl_crystal_description Block
_exptl_crystal_F_000 1232
_exptl_crystal_size_max 0.66
_exptl_crystal_size_mid 0.24
_exptl_crystal_size_min 0.22
_refine_diff_density_max 2.054
_refine_diff_density_min -1.372
_refine_diff_density_rms 0.157
_refine_ls_extinction_coef 0.0022(2)
_refine_ls_extinction_expression Fc^*^=kFc[1+0.001xFc^2^\l^3^/sin(2\q)]^-1/4^
_refine_ls_extinction_method SHELXL
_refine_ls_goodness_of_fit_all 1.125
_refine_ls_goodness_of_fit_obs 1.140
_refine_ls_matrix_type full
_refine_ls_number_parameters 183
_refine_ls_number_reflns 3137
_refine_ls_number_restraints 0
_refine_ls_restrained_S_all 1.127
_refine_ls_restrained_S_obs 1.140
_refine_ls_R_factor_all 0.0486
_refine_ls_R_factor_obs 0.0406
_refine_ls_shift/esd_max 0.000
_refine_ls_shift/esd_mean 0.000
_refine_ls_structure_factor_coef Fsqd
_refine_ls_weighting_details 'w=1/[\s^2^(Fo^2^)+(0.0375P)^2^+16.0585P] where P=(Fo^2^+2Fc^2^)/3'
_refine_ls_weighting_scheme calc
_refine_ls_wR_factor_all 0.1069
_refine_ls_wR_factor_obs 0.1004
_reflns_number_observed 2734
_reflns_number_total 3139
_reflns_observed_criterion >2sigma(I)
_cod_data_source_file ic951635f_1.cif
_cod_data_source_block ncn54
_cod_depositor_comments
;
The following automatic conversions were performed:

'_refine_ls_weighting_scheme' value 'calc
w=1/[\s^2^(Fo^2^)+(0.0375P)^2^+16.0585P] where P=(Fo^2^+2Fc^2^)/3'
was changed to 'calc'. New tag '_refine_ls_weighting_details' was
created. The value of the new tag was set to
'w=1/[\s^2^(Fo^2^)+(0.0375P)^2^+16.0585P] where P=(Fo^2^+2Fc^2^)/3'.

Automatic conversion script
Id: cif_fix_values 3143 2015-03-26 13:38:13Z robertas 
;
_cod_database_code 4324071
_cod_database_fobs_code 4324071

loop_
_symmetry_equiv_pos_as_xyz
'x, y, z'
'-x+1/2, y+1/2, -z+1/2'
'-x, -y, -z'
'x-1/2, -y-1/2, z-1/2'

loop_
_atom_site_aniso_label
_atom_site_aniso_U_11
_atom_site_aniso_U_22
_atom_site_aniso_U_33
_atom_site_aniso_U_23
_atom_site_aniso_U_13
_atom_site_aniso_U_12
Bi1 0.0433(2) 0.0370(3) 0.0263(2) -0.00500(14) -0.00013(15) 0.00452(15)
Br1A 0.074(6) 0.057(3) 0.030(3) 0.001(2) -0.006(3) 0.013(4)
Br1B 0.078(5) 0.061(3) 0.034(2) -0.001(2) -0.013(2) 0.024(3)
Br2 0.0558(7) 0.1373(14) 0.0668(8) -0.0326(9) 0.0270(6) -0.0250(8)
Br3 0.0692(7) 0.0346(6) 0.0527(7) -0.0107(5) 0.0063(5) -0.0011(5)
O1 0.069(5) 0.051(5) 0.050(5) -0.027(4) -0.012(4) 0.017(4)
C1 0.078(8) 0.069(9) 0.067(8) -0.022(7) -0.013(7) 0.029(7)
C2 0.114(11) 0.066(9) 0.054(8) -0.024(7) 0.002(7) 0.021(8)
C3 0.096(9) 0.058(8) 0.048(7) -0.017(6) 0.012(6) 0.007(7)
C4 0.073(8) 0.066(8) 0.046(7) -0.027(6) -0.010(6) 0.014(6)
O2 0.052(4) 0.087(6) 0.042(4) 0.017(4) 0.004(3) 0.014(4)
C5 0.093(9) 0.068(8) 0.041(7) 0.008(6) 0.016(6) 0.002(7)
C6 0.123(13) 0.077(10) 0.048(8) 0.020(7) -0.025(8) 0.013(9)
C7 0.069(8) 0.102(12) 0.079(10) 0.019(9) 0.009(7) 0.022(8)
C8 0.053(7) 0.091(10) 0.057(7) 0.016(7) 0.010(6) 0.017(6)
O3 0.114(7) 0.098(7) 0.040(5) -0.019(5) 0.033(5) -0.057(6)
C9 0.145(14) 0.088(10) 0.059(9) -0.021(8) 0.051(9) -0.048(10)
C10 0.164(17) 0.129(15) 0.057(9) -0.024(9) 0.037(10) -0.077(13)
C11 0.117(12) 0.077(10) 0.072(9) -0.005(7) 0.031(9) -0.034(9)
C12 0.101(10) 0.080(10) 0.051(7) -0.002(7) 0.007(7) -0.043(8)

loop_
_atom_site_label
_atom_site_type_symbol
_atom_site_fract_x
_atom_site_fract_y
_atom_site_fract_z
_atom_site_U_iso_or_equiv
_atom_site_thermal_displace_type
_atom_site_occupancy
_atom_site_calc_flag
_atom_site_refinement_flags
_atom_site_disorder_group
Bi1 Bi 0.02023(4) 0.49541(2) 0.24854(2) 0.0370(2) Uani 1 d . .
Br1A Br -0.1504(36) 0.5837(12) 0.1079(10) 0.057(3) Uani 0.37(6) d P 1
Br1B Br -0.2029(25) 0.5656(10) 0.1218(7) 0.062(3) Uani 0.63(6) d P 2
Br2 Br -0.1934(2) 0.44430(13) 0.33742(9) 0.0845(5) Uani 1 d . .
Br3 Br 0.01612(14) 0.33532(7) 0.16550(7) 0.0536(3) Uani 1 d . .
O1 O 0.0276(9) 0.6618(5) 0.3168(5) 0.061(2) Uani 1 d . .
C1 C -0.0925(16) 0.7321(9) 0.3014(9) 0.077(4) Uani 1 d . .
H1A H -0.1937(16) 0.7077(9) 0.3117(9) 0.092 Uiso 1 calc R .
H1B H -0.1134(16) 0.7540(9) 0.2408(9) 0.092 Uiso 1 calc R .
C2 C -0.0328(19) 0.8074(9) 0.3606(8) 0.081(4) Uani 1 d . .
H2A H -0.1216(19) 0.8394(9) 0.3782(8) 0.097 Uiso 1 calc R .
H2B H 0.0266(19) 0.8530(9) 0.3340(8) 0.097 Uiso 1 calc R .
C3 C 0.0752(17) 0.7609(9) 0.4357(7) 0.068(3) Uani 1 d . .
H3A H 0.1698(17) 0.8001(9) 0.4601(7) 0.082 Uiso 1 calc R .
H3B H 0.0183(17) 0.7485(9) 0.4815(7) 0.082 Uiso 1 calc R .
C4 C 0.1239(15) 0.6748(9) 0.4026(7) 0.066(3) Uani 1 d . .
H4A H 0.2385(15) 0.6776(9) 0.4021(7) 0.079 Uiso 1 calc R .
H4B H 0.1085(15) 0.6225(9) 0.4400(7) 0.079 Uiso 1 calc R .
O2 O 0.2597(9) 0.4339(6) 0.3793(5) 0.062(2) Uani 1 d . .
C5 C 0.2463(16) 0.4071(9) 0.4634(7) 0.067(3) Uani 1 d . .
H5A H 0.1582(16) 0.3621(9) 0.4590(7) 0.081 Uiso 1 calc R .
H5B H 0.2238(16) 0.4618(9) 0.4959(7) 0.081 Uiso 1 calc R .
C6 C 0.4018(19) 0.3647(11) 0.5081(9) 0.091(5) Uani 1 d . .
H6A H 0.4695(19) 0.4100(11) 0.5472(9) 0.109 Uiso 1 calc R .
H6B H 0.3842(19) 0.3104(11) 0.5425(9) 0.109 Uiso 1 calc R .
C7 C 0.4774(17) 0.3368(11) 0.4396(9) 0.085(4) Uani 1 d . .
H7A H 0.4706(17) 0.2689(11) 0.4314(9) 0.102 Uiso 1 calc R .
H7B H 0.5917(17) 0.3550(11) 0.4542(9) 0.102 Uiso 1 calc R .
C8 C 0.3900(14) 0.3842(10) 0.3608(8) 0.068(3) Uani 1 d . .
H8A H 0.4625(14) 0.4273(10) 0.3406(8) 0.081 Uiso 1 calc R .
H8B H 0.3495(14) 0.3384(10) 0.3144(8) 0.081 Uiso 1 calc R .
O3 O 0.2601(12) 0.5375(7) 0.1833(5) 0.082(3) Uani 1 d . .
C9 C 0.2528(22) 0.5302(11) 0.0926(9) 0.093(5) Uani 1 d . .
H9A H 0.2905(22) 0.4685(11) 0.0793(9) 0.111 Uiso 1 calc R .
H9B H 0.1412(22) 0.5386(11) 0.0583(9) 0.111 Uiso 1 calc R .
C10 C 0.3498(24) 0.5983(13) 0.0723(9) 0.115(7) Uani 1 d . .
H10A H 0.2876(24) 0.6371(13) 0.0247(9) 0.138 Uiso 1 calc R .
H10B H 0.4396(24) 0.5698(13) 0.0529(9) 0.138 Uiso 1 calc R .
C11 C 0.4127(20) 0.6557(10) 0.1489(9) 0.087(4) Uani 1 d . .
H11A H 0.5299(20) 0.6642(10) 0.1585(9) 0.104 Uiso 1 calc R .
H11B H 0.3606(20) 0.7172(10) 0.1424(9) 0.104 Uiso 1 calc R .
C12 C 0.3757(18) 0.6058(10) 0.2188(8) 0.079(4) Uani 1 d . .
H12A H 0.4736(18) 0.5763(10) 0.2543(8) 0.095 Uiso 1 calc R .
H12B H 0.3326(18) 0.6484(10) 0.2562(8) 0.095 Uiso 1 calc R .

loop_
_atom_type_symbol
_atom_type_description
_atom_type_scat_dispersion_real
_atom_type_scat_dispersion_imag
_atom_type_scat_source
C C 0.0033 0.0016 'International Tables Vol C Tables 4.2.6.8 and 6.1.1.4'
H H 0.0000 0.0000 'International Tables Vol C Tables 4.2.6.8 and 6.1.1.4'
O O 0.0106 0.0060 'International Tables Vol C Tables 4.2.6.8 and 6.1.1.4'
Br Br -0.2901 2.4595 'International Tables Vol C Tables 4.2.6.8 and 6.1.1.4'
Bi Bi -4.1077 10.2566 'International Tables Vol C Tables 4.2.6.8 and 6.1.1.4'

loop_
_geom_angle_atom_site_label_1
_geom_angle_atom_site_label_2
_geom_angle_atom_site_label_3
_geom_angle
_geom_angle_site_symmetry_1
_geom_angle_site_symmetry_3
_geom_angle_publ_flag
O3 Bi1 Br1B 96.0(7) . . ?
O3 Bi1 O1 90.6(3) . . ?
Br1B Bi1 O1 84.5(2) . . ?
O3 Bi1 Br3 85.4(2) . . ?
Br1B Bi1 Br3 92.02(15) . . ?
O1 Bi1 Br3 174.4(2) . . ?
O3 Bi1 Br2 171.3(2) . . ?
Br1B Bi1 Br2 92.6(6) . . ?
O1 Bi1 Br2 89.1(2) . . ?
Br3 Bi1 Br2 95.46(5) . . ?
O3 Bi1 Br1A 83.2(8) . . ?
O1 Bi1 Br1A 82.2(3) . . ?
Br3 Bi1 Br1A 93.5(2) . . ?
Br2 Bi1 Br1A 105.4(8) . . ?
O3 Bi1 O2 81.6(3) . . ?
Br1B Bi1 O2 176.3(5) . . ?
O1 Bi1 O2 92.6(2) . . ?
Br3 Bi1 O2 90.7(2) . . ?
Br2 Bi1 O2 89.7(2) . . ?
Br1A Bi1 O2 163.9(8) . . ?
C1 O1 C4 107.3(8) . . ?
C1 O1 Bi1 129.5(6) . . ?
C4 O1 Bi1 117.7(6) . . ?
O1 C1 C2 107.2(10) . . ?
C1 C2 C3 103.7(11) . . ?
C4 C3 C2 106.0(9) . . ?
O1 C4 C3 108.0(9) . . ?
C8 O2 C5 107.8(9) . . ?
C8 O2 Bi1 119.9(6) . . ?
C5 O2 Bi1 126.4(7) . . ?
O2 C5 C6 107.0(11) . . ?
C7 C6 C5 105.6(10) . . ?
C6 C7 C8 106.4(11) . . ?
O2 C8 C7 108.9(10) . . ?
C12 O3 C9 107.9(9) . . ?
C12 O3 Bi1 123.5(7) . . ?
C9 O3 Bi1 122.8(8) . . ?
C10 C9 O3 107.6(12) . . ?
C9 C10 C11 109.4(12) . . ?
C12 C11 C10 104.8(12) . . ?
O3 C12 C11 108.0(11) . . ?

loop_
_geom_bond_atom_site_label_1
_geom_bond_atom_site_label_2
_geom_bond_distance
_geom_bond_site_symmetry_2
_geom_bond_publ_flag
Bi1 O3 2.600(8) . ?
Bi1 Br1B 2.628(5) . ?
Bi1 O1 2.635(7) . ?
Bi1 Br3 2.6623(11) . ?
Bi1 Br2 2.6834(13) . ?
Bi1 Br1A 2.685(10) . ?
Bi1 O2 2.700(7) . ?
O1 C1 1.428(13) . ?
O1 C4 1.429(12) . ?
C1 C2 1.45(2) . ?
C2 C3 1.49(2) . ?
C3 C4 1.453(15) . ?
O2 C8 1.422(13) . ?
O2 C5 1.426(13) . ?
C5 C6 1.49(2) . ?
C6 C7 1.46(2) . ?
C7 C8 1.47(2) . ?
O3 C12 1.419(14) . ?
O3 C9 1.435(14) . ?
C9 C10 1.38(2) . ?
C10 C11 1.47(2) . ?
C11 C12 1.43(2) . ?
